data_1554360
loop_
_publ_author_name
'Gao, Guoliang'
'Kuang, Zhijie'
'Song, Qiuling'

_publ_section_title
;
 Functionalized geminal-diborylalkanes from various electron-deficient
 alkynes and B2pin2
;
_journal_issue 14
_journal_name_full 'Organic Chemistry Frontiers'
_journal_page_first 2249
_journal_paper_doi 10.1039/C8QO00513C
_journal_volume 5
_journal_year 2018
_chemical_formula_sum 'C30 H42 B2 O5'
_chemical_formula_weight 504.25
_space_group_crystal_system triclinic
_space_group_IT_number 2
_space_group_name_Hall '-P 1'
_space_group_name_H-M_alt 'P -1'
_atom_sites_solution_hydrogens geom
_atom_sites_solution_primary direct
_atom_sites_solution_secondary difmap
_audit_creation_method SHELXL-97
_audit_update_record
;
2017-08-22 deposited with the CCDC.
2018-06-22 downloaded from the CCDC.
;
_cell_angle_alpha 88.904(8)
_cell_angle_beta 83.300(10)
_cell_angle_gamma 87.795(10)
_cell_formula_units_Z 4
_cell_length_a 10.0513(14)
_cell_length_b 15.5408(16)
_cell_length_c 19.0622(18)
_cell_measurement_reflns_used 4291
_cell_measurement_temperature 293(2)
_cell_measurement_theta_max 1.00000
_cell_measurement_theta_min 0.66044
_cell_volume 2954.8(6)
_computing_cell_refinement 'CrysAlisPro 1.171.38.41 (Rigaku OD, 2015)'
_computing_data_collection 'CrysAlisPro 1.171.38.41 (Rigaku OD, 2015)'
_computing_data_reduction 'CrysAlisPro 1.171.38.41 (Rigaku OD, 2015)'
_computing_molecular_graphics 'Olex2 (Dolomanov et al., 2009)'
_computing_publication_material 'Olex2 (Dolomanov et al., 2009)'
_computing_structure_refinement 'ShelXL (Sheldrick, 2015)'
_computing_structure_solution 'ShelXT (Sheldrick, 2015)'
_diffrn_ambient_temperature 293(2)
_diffrn_measured_fraction_theta_full 0.813
_diffrn_measured_fraction_theta_max 0.813
_diffrn_measurement_device_type 'Xcalibur, Eos, Gemini'
_diffrn_measurement_method 'four-circle diffractometer'
_diffrn_radiation_monochromator graphite
_diffrn_radiation_source 'fine-focus sealed tube'
_diffrn_radiation_type MoK\a
_diffrn_radiation_wavelength 0.71073
_diffrn_reflns_av_R_equivalents 0.0412
_diffrn_reflns_av_sigmaI/netI 0.0871
_diffrn_reflns_limit_h_max 13
_diffrn_reflns_limit_h_min -13
_diffrn_reflns_limit_k_max 21
_diffrn_reflns_limit_k_min -20
_diffrn_reflns_limit_l_max 23
_diffrn_reflns_limit_l_min -25
_diffrn_reflns_number 24617
_diffrn_reflns_theta_full 29.45
_diffrn_reflns_theta_max 29.45
_diffrn_reflns_theta_min 3.04
_diffrn_standards_decay_% 0
_diffrn_standards_interval_count 0
_diffrn_standards_interval_time 0
_diffrn_standards_number 0
_exptl_absorpt_coefficient_mu 0.074
_exptl_absorpt_correction_T_max 0.9941
_exptl_absorpt_correction_T_min 0.9919
_exptl_absorpt_correction_type multi-scan
_exptl_absorpt_process_details
;
CrysAlisPro 1.171.38.41 (Rigaku Oxford Diffraction, 2015)
Empirical absorption correction using spherical harmonics,
 implemented in SCALE3 ABSPACK scaling algorithm.
;
_exptl_crystal_colour colorless
_exptl_crystal_density_diffrn 1.134
_exptl_crystal_density_method 'not measured'
_exptl_crystal_description block
_exptl_crystal_F_000 1088
_exptl_crystal_size_max 0.11
_exptl_crystal_size_mid 0.09
_exptl_crystal_size_min 0.08
_refine_diff_density_max 0.451
_refine_diff_density_min -0.308
_refine_diff_density_rms 0.048
_refine_ls_extinction_method none
_refine_ls_goodness_of_fit_ref 1.012
_refine_ls_hydrogen_treatment mixed
_refine_ls_matrix_type full
_refine_ls_number_parameters 683
_refine_ls_number_reflns 13325
_refine_ls_number_restraints 0
_refine_ls_restrained_S_all 1.012
_refine_ls_R_factor_all 0.1816
_refine_ls_R_factor_gt 0.0933
_refine_ls_shift/su_max 0.000
_refine_ls_shift/su_mean 0.000
_refine_ls_structure_factor_coef Fsqd
_refine_ls_weighting_details 'calc w=1/[\s^2^(Fo^2^)+(0.1730P)^2^+0.0000P] where P=(Fo^2^+2Fc^2^)/3'
_refine_ls_weighting_scheme calc
_refine_ls_wR_factor_gt 0.2566
_refine_ls_wR_factor_ref 0.3251
_reflns_number_gt 5997
_reflns_number_total 13325
_reflns_threshold_expression >2sigma(I)
_cod_data_source_file c8qo00513c2.cif
_cod_data_source_block exp_4142
_cod_depositor_comments
;

2022-04-19
Z value and formula fixed to values more according to usual
chemical conventions.                 miguel
;
_cod_original_formula_sum 'C60 H84 B4 N0 O10'
_cod_original_formula_weight 1008.51
_cod_original_formula_units_Z 2
_cod_database_code 1554360

loop_
_symmetry_equiv_pos_as_xyz
'x, y, z'
'-x, -y, -z'

loop_
_atom_site_label
_atom_site_type_symbol
_atom_site_fract_x
_atom_site_fract_y
_atom_site_fract_z
_atom_site_U_iso_or_equiv
_atom_site_adp_type
_atom_site_occupancy
_atom_site_symmetry_multiplicity
_atom_site_calc_flag
_atom_site_refinement_flags
O2 O 0.6015(2) 0.16206(15) 0.84284(12) 0.0648(7) Uani 1 1 d .
O5 O 0.5205(2) 0.13155(14) 0.66714(13) 0.0666(7) Uani 1 1 d .
O3 O 0.7373(2) 0.23939(14) 0.76501(13) 0.0652(7) Uani 1 1 d .
O7 O 0.9761(3) 0.36939(14) 0.33308(13) 0.0706(7) Uani 1 1 d .
O10 O 0.8449(2) 0.31930(16) 0.15234(13) 0.0730(7) Uani 1 1 d .
O9 O 0.7321(2) 0.25012(16) 0.24368(12) 0.0678(7) Uani 1 1 d .
O6 O 0.9519(2) 0.12595(17) 0.14223(14) 0.0777(8) Uani 1 1 d .
O4 O 0.3164(2) 0.13870(14) 0.72896(15) 0.0812(9) Uani 1 1 d .
O8 O 1.1103(3) 0.39597(14) 0.23396(13) 0.0819(9) Uani 1 1 d .
O1 O 0.5258(3) 0.36139(19) 0.86491(16) 0.0903(9) Uani 1 1 d .
C9 C 0.4799(3) 0.25514(16) 0.75525(14) 0.0394(7) Uani 1 1 d .
C42 C 0.9937(3) 0.25115(16) 0.24041(14) 0.0390(6) Uani 1 1 d .
C8 C 0.3681(3) 0.28244(17) 0.81324(15) 0.0432(7) Uani 1 1 d .
H8A H 0.2971 0.3125 0.7912 0.052 Uiso 1 1 calc R
H8B H 0.3309 0.2310 0.8362 0.052 Uiso 1 1 calc R
C43 C 1.0991(3) 0.22655(17) 0.17803(15) 0.0450(7) Uani 1 1 d .
H43A H 1.1219 0.2784 0.1508 0.054 Uiso 1 1 calc R
H43B H 1.1797 0.2048 0.1969 0.054 Uiso 1 1 calc R
C44 C 1.0583(3) 0.16105(17) 0.12913(16) 0.0467(7) Uani 1 1 d .
C41 C 0.9812(3) 0.18096(17) 0.29999(15) 0.0446(7) Uani 1 1 d .
H41A H 0.9142 0.2008 0.3375 0.053 Uiso 1 1 calc R
H41B H 0.9490 0.1292 0.2811 0.053 Uiso 1 1 calc R
C45 C 1.1492(3) 0.13970(17) 0.06395(15) 0.0459(7) Uani 1 1 d .
C10 C 0.5173(3) 0.32728(18) 0.69993(16) 0.0462(7) Uani 1 1 d .
H10A H 0.5605 0.3720 0.7228 0.055 Uiso 1 1 calc R
H10B H 0.5826 0.3034 0.6633 0.055 Uiso 1 1 calc R
C7 C 0.4110(3) 0.33896(18) 0.86848(18) 0.0515(8) Uani 1 1 d .
C1 C 0.3109(3) 0.36564(17) 0.92888(17) 0.0507(8) Uani 1 1 d .
C46 C 1.0977(4) 0.09708(19) 0.01045(17) 0.0589(9) Uani 1 1 d .
H46 H 1.0076 0.0838 0.0155 0.071 Uiso 1 1 calc R
C33 C 1.0239(3) 0.1431(2) 0.46288(18) 0.0556(9) Uani 1 1 d .
C11 C 0.4022(3) 0.3686(2) 0.66514(17) 0.0562(8) Uani 1 1 d .
H11A H 0.3450 0.4020 0.6999 0.067 Uiso 1 1 calc R
H11B H 0.3492 0.3237 0.6490 0.067 Uiso 1 1 calc R
B26 B 0.6097(4) 0.2216(2) 0.78900(17) 0.0431(8) Uani 1 1 d .
B19 B 0.4380(3) 0.1739(2) 0.71676(18) 0.0413(8) Uani 1 1 d .
C40 C 1.1099(3) 0.1577(2) 0.33172(17) 0.0587(9) Uani 1 1 d .
H40A H 1.1499 0.2103 0.3442 0.070 Uiso 1 1 calc R
H40B H 1.1724 0.1291 0.2963 0.070 Uiso 1 1 calc R
C13 C 0.5075(4) 0.3793(2) 0.53794(19) 0.0610(9) Uani 1 1 d .
B51 B 1.0283(3) 0.3392(2) 0.27022(18) 0.0422(8) Uani 1 1 d .
B58 B 0.8550(4) 0.2708(2) 0.21142(18) 0.0440(8) Uani 1 1 d .
C50 C 1.2811(4) 0.1616(2) 0.0534(2) 0.0679(10) Uani 1 1 d .
H50 H 1.3169 0.1919 0.0880 0.081 Uiso 1 1 calc R
C2 C 0.3563(4) 0.4065(2) 0.9853(2) 0.0728(11) Uani 1 1 d .
H2 H 0.4468 0.4175 0.9842 0.087 Uiso 1 1 calc R
C12 C 0.4488(4) 0.4276(2) 0.60218(19) 0.0672(10) Uani 1 1 d .
H12A H 0.3730 0.4633 0.5903 0.081 Uiso 1 1 calc R
H12B H 0.5153 0.4655 0.6160 0.081 Uiso 1 1 calc R
C47 C 1.1791(5) 0.0742(2) -0.05047(19) 0.0734(11) Uani 1 1 d .
H47 H 1.1442 0.0443 -0.0855 0.088 Uiso 1 1 calc R
C14 C 0.6423(4) 0.3708(3) 0.5169(2) 0.0803(12) Uani 1 1 d .
H14 H 0.7009 0.3969 0.5436 0.096 Uiso 1 1 calc R
C6 C 0.1769(4) 0.3493(2) 0.9330(2) 0.0717(10) Uani 1 1 d .
H6 H 0.1448 0.3215 0.8959 0.086 Uiso 1 1 calc R
C39 C 1.0897(4) 0.0993(2) 0.39731(19) 0.0683(10) Uani 1 1 d .
H39A H 1.0354 0.0519 0.3871 0.082 Uiso 1 1 calc R
H39B H 1.1763 0.0753 0.4068 0.082 Uiso 1 1 calc R
C48 C 1.3113(5) 0.0957(2) -0.0593(2) 0.0779(12) Uani 1 1 d .
H48 H 1.3661 0.0804 -0.1002 0.094 Uiso 1 1 calc R
C20 C 0.4449(4) 0.0672(2) 0.6373(2) 0.0695(10) Uani 1 1 d .
C34 C 1.0869(4) 0.2064(3) 0.4928(2) 0.0833(12) Uani 1 1 d .
H34 H 1.1701 0.2234 0.4717 0.100 Uiso 1 1 calc R
C49 C 1.3614(4) 0.1393(3) -0.0079(2) 0.0844(12) Uani 1 1 d .
H49 H 1.4506 0.1544 -0.0140 0.101 Uiso 1 1 calc R
C23 C 0.3262(4) 0.0569(2) 0.6914(2) 0.0845(13) Uani 1 1 d .
C55 C 1.0413(4) 0.4485(2) 0.3458(2) 0.0727(11) Uani 1 1 d .
C38 C 0.9039(4) 0.1191(3) 0.4972(3) 0.0863(13) Uani 1 1 d .
H38 H 0.8600 0.0744 0.4792 0.104 Uiso 1 1 calc R
C3 C 0.2667(7) 0.4310(3) 1.0435(2) 0.0977(15) Uani 1 1 d .
H3 H 0.2975 0.4588 1.0809 0.117 Uiso 1 1 calc R
C15 C 0.6946(5) 0.3259(3) 0.4588(3) 0.0937(14) Uani 1 1 d .
H15 H 0.7868 0.3223 0.4461 0.112 Uiso 1 1 calc R
C5 C 0.0881(5) 0.3732(3) 0.9914(3) 0.0932(14) Uani 1 1 d .
H5 H -0.0021 0.3611 0.9930 0.112 Uiso 1 1 calc R
C4 C 0.1324(6) 0.4141(3) 1.0458(3) 0.0963(15) Uani 1 1 d .
H4 H 0.0726 0.4307 1.0846 0.116 Uiso 1 1 calc R
C18 C 0.4264(5) 0.3406(3) 0.4972(2) 0.0953(14) Uani 1 1 d .
H18 H 0.3341 0.3446 0.5096 0.114 Uiso 1 1 calc R
C31 C 0.7501(5) 0.0930(3) 0.9176(2) 0.1023(16) Uani 1 1 d .
H31A H 0.7302 0.1362 0.9530 0.153 Uiso 1 1 calc R
H31B H 0.8400 0.0704 0.9189 0.153 Uiso 1 1 calc R
H31C H 0.6885 0.0473 0.9266 0.153 Uiso 1 1 calc R
C35 C 1.0298(6) 0.2460(3) 0.5537(3) 0.1062(16) Uani 1 1 d .
H35 H 1.0744 0.2896 0.5730 0.127 Uiso 1 1 calc R
C30 C 0.7374(4) 0.1303(4) 0.8498(2) 0.1063(17) Uani 1 1 d .
C36 C 0.9104(7) 0.2222(4) 0.5854(3) 0.1064(17) Uani 1 1 d .
H36 H 0.8722 0.2493 0.6264 0.128 Uiso 1 1 calc R
C52 C 1.0973(5) 0.4771(2) 0.2728(3) 0.0894(14) Uani 1 1 d .
C63 C 0.5017(4) 0.2702(3) 0.2254(3) 0.1072(16) Uani 1 1 d .
H63A H 0.4987 0.2092 0.2340 0.161 Uiso 1 1 calc R
H63B H 0.4455 0.2864 0.1896 0.161 Uiso 1 1 calc R
H63C H 0.4705 0.2999 0.2682 0.161 Uiso 1 1 calc R
C16 C 0.6107(6) 0.2860(4) 0.4193(3) 0.1063(16) Uani 1 1 d .
H16 H 0.6446 0.2532 0.3805 0.128 Uiso 1 1 calc R
C27 C 0.8226(4) 0.1949(3) 0.8130(3) 0.1067(19) Uani 1 1 d .
C60 C 0.7040(5) 0.3285(4) 0.1432(3) 0.116(2) Uani 1 1 d .
C37 C 0.8458(5) 0.1589(4) 0.5577(3) 0.1050(15) Uani 1 1 d .
H37 H 0.7627 0.1423 0.5793 0.126 Uiso 1 1 calc R
C25 C 0.1931(5) 0.0417(4) 0.6639(4) 0.171(3) Uani 1 1 d .
H25A H 0.1250 0.0343 0.7030 0.256 Uiso 1 1 calc R
H25B H 0.2014 -0.0091 0.6356 0.256 Uiso 1 1 calc R
H25C H 0.1689 0.0904 0.6357 0.256 Uiso 1 1 calc R
C17 C 0.4770(6) 0.2956(4) 0.4381(3) 0.123(2) Uani 1 1 d .
H17 H 0.4183 0.2713 0.4105 0.148 Uiso 1 1 calc R
C22 C 0.5303(5) -0.0105(3) 0.6189(4) 0.140(3) Uani 1 1 d .
H22A H 0.5997 0.0035 0.5819 0.210 Uiso 1 1 calc R
H22B H 0.4766 -0.0544 0.6031 0.210 Uiso 1 1 calc R
H22C H 0.5700 -0.0311 0.6598 0.210 Uiso 1 1 calc R
C54 C 1.2224(6) 0.5226(3) 0.2593(3) 0.138(2) Uani 1 1 d .
H54A H 1.2945 0.4872 0.2743 0.207 Uiso 1 1 calc R
H54B H 1.2144 0.5755 0.2849 0.207 Uiso 1 1 calc R
H54C H 1.2406 0.5350 0.2096 0.207 Uiso 1 1 calc R
C29 C 0.9600(4) 0.1905(4) 0.7818(3) 0.125(2) Uani 1 1 d .
H29A H 0.9679 0.1553 0.7406 0.188 Uiso 1 1 calc R
H29B H 1.0153 0.1659 0.8153 0.188 Uiso 1 1 calc R
H29C H 0.9885 0.2475 0.7686 0.188 Uiso 1 1 calc R
C62 C 0.6353(4) 0.2924(5) 0.2025(3) 0.147(3) Uani 1 1 d .
C28 C 0.8245(6) 0.2644(3) 0.8801(3) 0.143(3) Uani 1 1 d .
H28A H 0.8279 0.3223 0.8616 0.214 Uiso 1 1 calc R
H28B H 0.9019 0.2517 0.9041 0.214 Uiso 1 1 calc R
H28C H 0.7449 0.2587 0.9126 0.214 Uiso 1 1 calc R
C61 C 0.6791(6) 0.3808(5) 0.0868(3) 0.168(3) Uani 1 1 d .
H61A H 0.7167 0.4359 0.0917 0.253 Uiso 1 1 calc R
H61B H 0.5841 0.3880 0.0857 0.253 Uiso 1 1 calc R
H61C H 0.7191 0.3549 0.0437 0.253 Uiso 1 1 calc R
C21 C 0.4039(7) 0.1100(4) 0.5683(3) 0.150(3) Uani 1 1 d .
H21A H 0.3354 0.1538 0.5799 0.225 Uiso 1 1 calc R
H21B H 0.3704 0.0672 0.5400 0.225 Uiso 1 1 calc R
H21C H 0.4806 0.1354 0.5424 0.225 Uiso 1 1 calc R
C53 C 0.9853(7) 0.5330(3) 0.2383(4) 0.158(3) Uani 1 1 d .
H53A H 0.9966 0.5252 0.1881 0.236 Uiso 1 1 calc R
H53B H 0.9937 0.5927 0.2484 0.236 Uiso 1 1 calc R
H53C H 0.8982 0.5149 0.2576 0.236 Uiso 1 1 calc R
C57 C 0.9475(7) 0.5071(4) 0.3872(4) 0.176(4) Uani 1 1 d .
H57A H 0.8668 0.5144 0.3649 0.264 Uiso 1 1 calc R
H57B H 0.9873 0.5619 0.3899 0.264 Uiso 1 1 calc R
H57C H 0.9266 0.4836 0.4339 0.264 Uiso 1 1 calc R
C24 C 0.3483(9) -0.0112(3) 0.7476(3) 0.184(4) Uani 1 1 d .
H24A H 0.4388 -0.0098 0.7588 0.276 Uiso 1 1 calc R
H24B H 0.3327 -0.0670 0.7301 0.276 Uiso 1 1 calc R
H24C H 0.2874 0.0001 0.7893 0.276 Uiso 1 1 calc R
C32 C 0.7739(9) 0.0520(4) 0.7892(4) 0.236(6) Uani 1 1 d .
H32A H 0.6937 0.0227 0.7831 0.354 Uiso 1 1 calc R
H32B H 0.8389 0.0116 0.8052 0.354 Uiso 1 1 calc R
H32C H 0.8096 0.0773 0.7450 0.354 Uiso 1 1 calc R
C56 C 1.1573(8) 0.4210(4) 0.3890(4) 0.193(4) Uani 1 1 d .
H56A H 1.1297 0.3747 0.4208 0.290 Uiso 1 1 calc R
H56B H 1.1803 0.4691 0.4155 0.290 Uiso 1 1 calc R
H56C H 1.2340 0.4022 0.3575 0.290 Uiso 1 1 calc R
C64 C 0.6355(8) 0.4120(5) 0.2271(6) 0.281(7) Uani 1 1 d .
H64A H 0.5479 0.4300 0.2485 0.421 Uiso 1 1 calc R
H64B H 0.6589 0.4460 0.1853 0.421 Uiso 1 1 calc R
H64C H 0.6997 0.4195 0.2598 0.421 Uiso 1 1 calc R
C59 C 0.6639(8) 0.2138(6) 0.1125(5) 0.291(7) Uani 1 1 d .
H59A H 0.7377 0.1917 0.0805 0.436 Uiso 1 1 calc R
H59B H 0.5844 0.2175 0.0890 0.436 Uiso 1 1 calc R
H59C H 0.6499 0.1760 0.1528 0.436 Uiso 1 1 calc R

loop_
_atom_site_aniso_label
_atom_site_aniso_U_11
_atom_site_aniso_U_22
_atom_site_aniso_U_33
_atom_site_aniso_U_23
_atom_site_aniso_U_13
_atom_site_aniso_U_12
O2 0.0554(15) 0.0844(15) 0.0536(15) 0.0212(12) -0.0071(12) 0.0019(12)
O5 0.0541(15) 0.0764(15) 0.0675(17) -0.0320(12) 0.0091(12) -0.0124(12)
O3 0.0389(13) 0.0832(15) 0.0727(17) 0.0270(12) -0.0080(12) 0.0007(11)
O7 0.0856(19) 0.0621(14) 0.0611(16) -0.0223(11) 0.0145(14) -0.0235(13)
O10 0.0568(15) 0.1002(17) 0.0622(17) 0.0302(13) -0.0121(13) -0.0072(13)
O9 0.0418(13) 0.1006(17) 0.0609(16) 0.0262(13) -0.0094(12) -0.0052(12)
O6 0.0578(15) 0.0988(18) 0.0760(18) -0.0430(14) 0.0108(13) -0.0309(13)
O4 0.0647(17) 0.0691(15) 0.105(2) -0.0484(14) 0.0248(15) -0.0233(12)
O8 0.105(2) 0.0634(14) 0.0733(18) -0.0248(13) 0.0243(15) -0.0394(14)
O1 0.0497(16) 0.125(2) 0.098(2) -0.0623(18) -0.0026(15) -0.0133(15)
C9 0.0390(16) 0.0429(15) 0.0360(16) 0.0001(11) -0.0027(13) -0.0018(12)
C42 0.0430(16) 0.0405(14) 0.0340(16) -0.0053(11) -0.0046(13) -0.0049(12)
C8 0.0453(17) 0.0436(15) 0.0406(17) -0.0038(12) -0.0033(14) -0.0035(13)
C43 0.0467(18) 0.0483(16) 0.0406(18) -0.0062(12) -0.0035(14) -0.0108(13)
C44 0.0478(19) 0.0438(15) 0.0488(19) -0.0090(13) -0.0048(15) -0.0038(14)
C41 0.0448(17) 0.0468(16) 0.0419(17) -0.0008(12) -0.0036(14) -0.0034(13)
C45 0.059(2) 0.0402(15) 0.0379(17) -0.0061(12) -0.0038(15) -0.0024(13)
C10 0.0428(17) 0.0492(16) 0.0466(18) 0.0044(13) -0.0054(14) -0.0053(13)
C7 0.049(2) 0.0499(17) 0.056(2) -0.0125(14) -0.0086(16) 0.0027(14)
C1 0.063(2) 0.0441(16) 0.0443(19) -0.0061(13) -0.0050(16) 0.0078(15)
C46 0.075(2) 0.0591(18) 0.043(2) -0.0067(15) -0.0100(18) -0.0025(17)
C33 0.053(2) 0.0596(19) 0.055(2) 0.0136(15) -0.0141(17) 0.0049(16)
C11 0.052(2) 0.068(2) 0.046(2) 0.0075(15) 0.0017(16) 0.0092(16)
B26 0.048(2) 0.0485(18) 0.0326(19) -0.0004(14) -0.0053(16) -0.0020(15)
B19 0.0389(19) 0.0435(17) 0.041(2) -0.0020(14) 0.0005(15) -0.0018(14)
C40 0.051(2) 0.071(2) 0.051(2) 0.0027(16) -0.0012(16) 0.0110(16)
C13 0.053(2) 0.078(2) 0.050(2) 0.0245(17) -0.0017(18) 0.0057(17)
B51 0.0429(19) 0.0429(17) 0.041(2) -0.0034(14) -0.0041(16) -0.0038(14)
B58 0.052(2) 0.0434(17) 0.0375(19) -0.0016(14) -0.0072(16) -0.0055(15)
C50 0.065(2) 0.073(2) 0.062(2) -0.0212(18) 0.0131(19) -0.0196(18)
C2 0.085(3) 0.077(2) 0.057(2) -0.0165(18) -0.013(2) 0.008(2)
C12 0.075(3) 0.064(2) 0.060(2) 0.0170(17) -0.007(2) 0.0109(18)
C47 0.112(4) 0.070(2) 0.039(2) -0.0095(16) -0.012(2) -0.004(2)
C14 0.061(3) 0.097(3) 0.082(3) 0.011(2) 0.002(2) -0.013(2)
C6 0.071(3) 0.080(2) 0.062(3) -0.0235(19) 0.007(2) -0.0013(19)
C39 0.073(3) 0.069(2) 0.062(2) 0.0099(17) -0.012(2) 0.0187(18)
C48 0.112(4) 0.066(2) 0.048(2) -0.0045(17) 0.022(2) -0.007(2)
C20 0.066(2) 0.071(2) 0.071(3) -0.0347(19) -0.002(2) -0.0056(18)
C34 0.077(3) 0.099(3) 0.074(3) -0.009(2) -0.005(2) -0.018(2)
C49 0.078(3) 0.092(3) 0.077(3) -0.018(2) 0.026(2) -0.024(2)
C23 0.082(3) 0.073(2) 0.096(3) -0.043(2) 0.013(2) -0.025(2)
C55 0.084(3) 0.060(2) 0.074(3) -0.0285(19) -0.001(2) -0.0179(19)
C38 0.076(3) 0.099(3) 0.084(3) 0.005(2) 0.000(3) -0.023(2)
C3 0.147(5) 0.095(3) 0.048(3) -0.023(2) -0.006(3) 0.019(3)
C15 0.064(3) 0.125(4) 0.084(4) 0.013(3) 0.019(3) 0.008(3)
C5 0.082(3) 0.107(3) 0.082(3) -0.015(3) 0.026(3) 0.003(3)
C4 0.121(4) 0.091(3) 0.067(3) -0.010(2) 0.027(3) 0.022(3)
C18 0.058(3) 0.167(4) 0.061(3) -0.001(3) -0.006(2) -0.005(3)
C31 0.096(3) 0.110(3) 0.102(4) 0.048(3) -0.028(3) 0.001(3)
C35 0.128(5) 0.114(4) 0.078(4) -0.025(3) -0.013(3) -0.010(3)
C30 0.066(3) 0.163(4) 0.085(3) 0.060(3) -0.010(2) 0.028(3)
C36 0.119(5) 0.131(4) 0.064(3) -0.003(3) -0.005(3) 0.039(4)
C52 0.099(3) 0.065(2) 0.102(4) -0.034(2) 0.017(3) -0.037(2)
C63 0.059(3) 0.152(4) 0.114(4) 0.023(3) -0.028(3) -0.010(3)
C16 0.104(4) 0.155(5) 0.056(3) 0.008(3) 0.000(3) 0.017(4)
C27 0.047(2) 0.149(4) 0.120(4) 0.080(3) -0.011(3) 0.009(2)
C60 0.064(3) 0.193(5) 0.094(4) 0.073(4) -0.030(3) -0.008(3)
C37 0.081(3) 0.147(4) 0.082(4) 0.012(3) 0.015(3) -0.011(3)
C25 0.086(4) 0.173(5) 0.253(8) -0.140(6) 0.015(4) -0.044(4)
C17 0.098(4) 0.213(6) 0.061(3) -0.018(4) -0.014(3) -0.005(4)
C22 0.095(4) 0.128(4) 0.195(7) -0.103(4) 0.002(4) 0.019(3)
C54 0.125(5) 0.103(4) 0.179(6) -0.042(4) 0.040(4) -0.066(3)
C29 0.054(3) 0.212(6) 0.103(4) 0.040(4) -0.001(3) 0.035(3)
C62 0.040(2) 0.258(7) 0.139(5) 0.127(5) -0.015(3) 0.009(3)
C28 0.175(6) 0.125(4) 0.151(6) -0.027(4) -0.119(5) 0.001(4)
C61 0.095(4) 0.259(8) 0.150(6) 0.124(6) -0.034(4) 0.003(4)
C21 0.216(8) 0.159(5) 0.088(4) -0.016(4) -0.063(5) -0.028(5)
C53 0.209(7) 0.069(3) 0.212(7) 0.013(4) -0.101(6) 0.000(4)
C57 0.195(7) 0.111(4) 0.199(7) -0.090(5) 0.098(6) -0.049(4)
C24 0.371(12) 0.073(3) 0.102(5) -0.002(3) 0.012(6) -0.054(5)
C32 0.294(10) 0.161(6) 0.283(10) -0.158(7) -0.191(9) 0.165(7)
C56 0.282(10) 0.132(5) 0.206(8) 0.002(5) -0.187(8) -0.045(5)
C64 0.186(8) 0.189(7) 0.503(17) -0.235(10) -0.199(10) 0.139(6)
C59 0.249(10) 0.312(10) 0.360(13) -0.265(10) -0.250(10) 0.148(8)

loop_
_atom_type_symbol
_atom_type_description
_atom_type_scat_dispersion_real
_atom_type_scat_dispersion_imag
_atom_type_scat_source
C C 0.0033 0.0016 'International Tables Vol C Tables 4.2.6.8 and 6.1.1.4'
H H 0.0000 0.0000 'International Tables Vol C Tables 4.2.6.8 and 6.1.1.4'
N N 0.0061 0.0033 'International Tables Vol C Tables 4.2.6.8 and 6.1.1.4'
O O 0.0106 0.0060 'International Tables Vol C Tables 4.2.6.8 and 6.1.1.4'
B B 0.0013 0.0007 'International Tables Vol C Tables 4.2.6.8 and 6.1.1.4'

loop_
_geom_angle_atom_site_label_1
_geom_angle_atom_site_label_2
_geom_angle_atom_site_label_3
_geom_angle
B26 O2 C30 107.1(3)
B19 O5 C20 108.2(3)
B26 O3 C27 106.6(3)
B51 O7 C55 108.5(3)
B58 O10 C60 107.5(3)
B58 O9 C62 106.0(3)
B19 O4 C23 106.8(3)
B51 O8 C52 107.7(3)
C8 C9 C10 113.6(2)
C8 C9 B19 109.8(2)
C10 C9 B19 109.4(2)
C8 C9 B26 110.5(2)
C10 C9 B26 109.8(2)
B19 C9 B26 103.2(2)
C43 C42 C41 112.9(2)
C43 C42 B51 109.3(2)
C41 C42 B51 110.7(2)
C43 C42 B58 108.8(2)
C41 C42 B58 111.2(2)
B51 C42 B58 103.6(2)
C7 C8 C9 114.9(2)
C7 C8 H8A 108.5
C9 C8 H8A 108.5
C7 C8 H8B 108.5
C9 C8 H8B 108.5
H8A C8 H8B 107.5
C44 C43 C42 115.7(2)
C44 C43 H43A 108.4
C42 C43 H43A 108.4
C44 C43 H43B 108.4
C42 C43 H43B 108.4
H43A C43 H43B 107.4
O6 C44 C45 120.5(3)
O6 C44 C43 120.5(3)
C45 C44 C43 119.0(2)
C40 C41 C42 115.2(2)
C40 C41 H41A 108.5
C42 C41 H41A 108.5
C40 C41 H41B 108.5
C42 C41 H41B 108.5
H41A C41 H41B 107.5
C50 C45 C46 118.2(3)
C50 C45 C44 123.3(3)
C46 C45 C44 118.5(3)
C11 C10 C9 116.0(2)
C11 C10 H10A 108.3
C9 C10 H10A 108.3
C11 C10 H10B 108.3
C9 C10 H10B 108.3
H10A C10 H10B 107.4
O1 C7 C1 120.6(3)
O1 C7 C8 120.5(3)
C1 C7 C8 118.9(3)
C6 C1 C2 118.1(3)
C6 C1 C7 123.5(3)
C2 C1 C7 118.3(3)
C47 C46 C45 120.6(3)
C47 C46 H46 119.7
C45 C46 H46 119.7
C34 C33 C38 116.8(4)
C34 C33 C39 120.3(3)
C38 C33 C39 122.8(4)
C10 C11 C12 113.1(3)
C10 C11 H11A 109.0
C12 C11 H11A 109.0
C10 C11 H11B 109.0
C12 C11 H11B 109.0
H11A C11 H11B 107.8
O3 B26 O2 112.6(3)
O3 B26 C9 126.0(3)
O2 B26 C9 121.1(3)
O5 B19 O4 112.5(3)
O5 B19 C9 123.1(3)
O4 B19 C9 124.4(3)
C41 C40 C39 113.7(3)
C41 C40 H40A 108.8
C39 C40 H40A 108.8
C41 C40 H40B 108.8
C39 C40 H40B 108.8
H40A C40 H40B 107.7
C18 C13 C14 116.3(4)
C18 C13 C12 120.2(4)
C14 C13 C12 123.6(4)
O7 B51 O8 112.0(3)
O7 B51 C42 124.2(3)
O8 B51 C42 123.8(3)
O10 B58 O9 111.4(3)
O10 B58 C42 121.9(3)
O9 B58 C42 126.4(3)
C45 C50 C49 120.8(3)
C45 C50 H50 119.6
C49 C50 H50 119.6
C1 C2 C3 120.2(4)
C1 C2 H2 119.9
C3 C2 H2 119.9
C13 C12 C11 113.3(3)
C13 C12 H12A 108.9
C11 C12 H12A 108.9
C13 C12 H12B 108.9
C11 C12 H12B 108.9
H12A C12 H12B 107.7
C48 C47 C46 120.2(3)
C48 C47 H47 119.9
C46 C47 H47 119.9
C15 C14 C13 123.0(4)
C15 C14 H14 118.5
C13 C14 H14 118.5
C1 C6 C5 121.4(4)
C1 C6 H6 119.3
C5 C6 H6 119.3
C33 C39 C40 114.8(3)
C33 C39 H39A 108.6
C40 C39 H39A 108.6
C33 C39 H39B 108.6
C40 C39 H39B 108.6
H39A C39 H39B 107.5
C49 C48 C47 119.5(4)
C49 C48 H48 120.2
C47 C48 H48 120.2
O5 C20 C22 110.6(3)
O5 C20 C23 103.4(3)
C22 C20 C23 117.3(4)
O5 C20 C21 104.3(3)
C22 C20 C21 108.9(5)
C23 C20 C21 111.5(4)
C33 C34 C35 121.3(4)
C33 C34 H34 119.4
C35 C34 H34 119.4
C48 C49 C50 120.7(4)
C48 C49 H49 119.6
C50 C49 H49 119.6
O4 C23 C20 103.3(3)
O4 C23 C24 104.8(4)
C20 C23 C24 113.6(5)
O4 C23 C25 109.1(4)
C20 C23 C25 116.7(4)
C24 C23 C25 108.4(5)
O7 C55 C57 110.1(4)
O7 C55 C52 103.1(3)
C57 C55 C52 118.1(5)
O7 C55 C56 105.4(3)
C57 C55 C56 109.6(5)
C52 C55 C56 109.7(5)
C33 C38 C37 122.2(4)
C33 C38 H38 118.9
C37 C38 H38 118.9
C4 C3 C2 120.3(4)
C4 C3 H3 119.8
C2 C3 H3 119.8
C14 C15 C16 119.6(5)
C14 C15 H15 120.2
C16 C15 H15 120.2
C4 C5 C6 120.3(5)
C4 C5 H5 119.8
C6 C5 H5 119.8
C5 C4 C3 119.6(4)
C5 C4 H4 120.2
C3 C4 H4 120.2
C13 C18 C17 121.6(5)
C13 C18 H18 119.2
C17 C18 H18 119.2
C30 C31 H31A 109.5
C30 C31 H31B 109.5
H31A C31 H31B 109.5
C30 C31 H31C 109.5
H31A C31 H31C 109.5
H31B C31 H31C 109.5
C36 C35 C34 120.5(5)
C36 C35 H35 119.8
C34 C35 H35 119.8
C31 C30 O2 112.5(4)
C31 C30 C27 126.7(4)
O2 C30 C27 104.4(3)
C31 C30 C32 107.8(5)
O2 C30 C32 106.7(4)
C27 C30 C32 96.4(5)
C35 C36 C37 119.9(5)
C35 C36 H36 120.1
C37 C36 H36 120.1
C54 C52 O8 109.3(4)
C54 C52 C55 122.4(4)
O8 C52 C55 102.5(3)
C54 C52 C53 107.4(5)
O8 C52 C53 105.0(4)
C55 C52 C53 109.0(4)
C62 C63 H63A 109.5
C62 C63 H63B 109.5
H63A C63 H63B 109.5
C62 C63 H63C 109.5
H63A C63 H63C 109.5
H63B C63 H63C 109.5
C17 C16 C15 118.2(5)
C17 C16 H16 120.9
C15 C16 H16 120.9
C29 C27 C30 131.8(5)
C29 C27 O3 110.6(4)
C30 C27 O3 104.7(3)
C29 C27 C28 103.3(5)
C30 C27 C28 98.8(5)
O3 C27 C28 104.1(3)
C61 C60 C62 139.1(5)
C61 C60 O10 113.4(4)
C62 C60 O10 106.3(3)
C61 C60 C59 103.3(5)
C62 C60 C59 76.4(6)
O10 C60 C59 102.7(4)
C36 C37 C38 119.4(5)
C36 C37 H37 120.3
C38 C37 H37 120.3
C23 C25 H25A 109.5
C23 C25 H25B 109.5
H25A C25 H25B 109.5
C23 C25 H25C 109.5
H25A C25 H25C 109.5
H25B C25 H25C 109.5
C16 C17 C18 121.2(5)
C16 C17 H17 119.4
C18 C17 H17 119.4
C20 C22 H22A 109.5
C20 C22 H22B 109.5
H22A C22 H22B 109.5
C20 C22 H22C 109.5
H22A C22 H22C 109.5
H22B C22 H22C 109.5
C52 C54 H54A 109.5
C52 C54 H54B 109.5
H54A C54 H54B 109.5
C52 C54 H54C 109.5
H54A C54 H54C 109.5
H54B C54 H54C 109.5
C27 C29 H29A 109.5
C27 C29 H29B 109.5
H29A C29 H29B 109.5
C27 C29 H29C 109.5
H29A C29 H29C 109.5
H29B C29 H29C 109.5
C60 C62 C63 137.2(4)
C60 C62 O9 108.2(3)
C63 C62 O9 112.9(4)
C60 C62 C64 77.7(6)
C63 C62 C64 102.6(5)
O9 C62 C64 104.6(5)
C27 C28 H28A 109.5
C27 C28 H28B 109.5
H28A C28 H28B 109.5
C27 C28 H28C 109.5
H28A C28 H28C 109.5
H28B C28 H28C 109.5
C60 C61 H61A 109.5
C60 C61 H61B 109.5
H61A C61 H61B 109.5
C60 C61 H61C 109.5
H61A C61 H61C 109.5
H61B C61 H61C 109.5
C20 C21 H21A 109.5
C20 C21 H21B 109.5
H21A C21 H21B 109.5
C20 C21 H21C 109.5
H21A C21 H21C 109.5
H21B C21 H21C 109.5
C52 C53 H53A 109.5
C52 C53 H53B 109.5
H53A C53 H53B 109.5
C52 C53 H53C 109.5
H53A C53 H53C 109.5
H53B C53 H53C 109.5
C55 C57 H57A 109.5
C55 C57 H57B 109.5
H57A C57 H57B 109.5
C55 C57 H57C 109.5
H57A C57 H57C 109.5
H57B C57 H57C 109.5
C23 C24 H24A 109.5
C23 C24 H24B 109.5
H24A C24 H24B 109.5
C23 C24 H24C 109.5
H24A C24 H24C 109.5
H24B C24 H24C 109.5
C30 C32 H32A 109.5
C30 C32 H32B 109.5
H32A C32 H32B 109.5
C30 C32 H32C 109.5
H32A C32 H32C 109.5
H32B C32 H32C 109.5
C55 C56 H56A 109.5
C55 C56 H56B 109.5
H56A C56 H56B 109.5
C55 C56 H56C 109.5
H56A C56 H56C 109.5
H56B C56 H56C 109.5
C62 C64 H64A 109.5
C62 C64 H64B 109.5
H64A C64 H64B 109.5
C62 C64 H64C 109.5
H64A C64 H64C 109.5
H64B C64 H64C 109.5
C60 C59 H59A 109.5
C60 C59 H59B 109.5
H59A C59 H59B 109.5
C60 C59 H59C 109.5
H59A C59 H59C 109.5
H59B C59 H59C 109.5

loop_
_geom_bond_atom_site_label_1
_geom_bond_atom_site_label_2
_geom_bond_distance
O2 B26 1.366(4)
O2 C30 1.454(5)
O5 B19 1.347(4)
O5 C20 1.443(4)
O3 B26 1.348(4)
O3 C27 1.470(4)
O7 B51 1.337(4)
O7 C55 1.453(4)
O10 B58 1.354(4)
O10 C60 1.449(5)
O9 B58 1.361(4)
O9 C62 1.451(4)
O6 C44 1.217(4)
O4 B19 1.352(4)
O4 C23 1.465(4)
O8 B51 1.355(4)
O8 C52 1.468(4)
O1 C7 1.213(4)
C9 C8 1.535(4)
C9 C10 1.551(4)
C9 B19 1.568(4)
C9 B26 1.587(4)
C42 C43 1.541(4)
C42 C41 1.557(4)
C42 B51 1.558(4)
C42 B58 1.576(4)
C8 C7 1.495(4)
C8 H8A 0.9700
C8 H8B 0.9700
C43 C44 1.494(4)
C43 H43A 0.9700
C43 H43B 0.9700
C44 C45 1.489(4)
C41 C40 1.518(4)
C41 H41A 0.9700
C41 H41B 0.9700
C45 C50 1.372(4)
C45 C46 1.387(4)
C10 C11 1.515(4)
C10 H10A 0.9700
C10 H10B 0.9700
C7 C1 1.492(4)
C1 C6 1.374(5)
C1 C2 1.390(4)
C46 C47 1.384(5)
C46 H46 0.9300
C33 C34 1.360(5)
C33 C38 1.365(5)
C33 C39 1.505(5)
C11 C12 1.536(4)
C11 H11A 0.9700
C11 H11B 0.9700
C40 C39 1.529(4)
C40 H40A 0.9700
C40 H40B 0.9700
C13 C18 1.353(5)
C13 C14 1.369(5)
C13 C12 1.499(5)
C50 C49 1.383(5)
C50 H50 0.9300
C2 C3 1.394(6)
C2 H2 0.9300
C12 H12A 0.9700
C12 H12B 0.9700
C47 C48 1.373(6)
C47 H47 0.9300
C14 C15 1.362(6)
C14 H14 0.9300
C6 C5 1.390(5)
C6 H6 0.9300
C39 H39A 0.9700
C39 H39B 0.9700
C48 C49 1.356(5)
C48 H48 0.9300
C20 C22 1.479(6)
C20 C23 1.495(6)
C20 C21 1.553(7)
C34 C35 1.379(6)
C34 H34 0.9300
C49 H49 0.9300
C23 C24 1.520(7)
C23 C25 1.521(7)
C55 C57 1.459(6)
C55 C52 1.503(6)
C55 C56 1.548(7)
C38 C37 1.377(6)
C38 H38 0.9300
C3 C4 1.380(7)
C3 H3 0.9300
C15 C16 1.367(7)
C15 H15 0.9300
C5 C4 1.354(6)
C5 H5 0.9300
C4 H4 0.9300
C18 C17 1.373(7)
C18 H18 0.9300
C31 C30 1.423(5)
C31 H31A 0.9600
C31 H31B 0.9600
C31 H31C 0.9600
C35 C36 1.342(7)
C35 H35 0.9300
C30 C27 1.461(6)
C30 C32 1.694(7)
C36 C37 1.347(7)
C36 H36 0.9300
C52 C54 1.461(6)
C52 C53 1.591(7)
C63 C62 1.416(6)
C63 H63A 0.9600
C63 H63B 0.9600
C63 H63C 0.9600
C16 C17 1.353(7)
C16 H16 0.9300
C27 C29 1.438(6)
C27 C28 1.692(7)
C60 C61 1.375(6)
C60 C62 1.376(6)
C60 C59 1.957(9)
C37 H37 0.9300
C25 H25A 0.9600
C25 H25B 0.9600
C25 H25C 0.9600
C17 H17 0.9300
C22 H22A 0.9600
C22 H22B 0.9600
C22 H22C 0.9600
C54 H54A 0.9600
C54 H54B 0.9600
C54 H54C 0.9600
C29 H29A 0.9600
C29 H29B 0.9600
C29 H29C 0.9600
C62 C64 1.925(10)
C28 H28A 0.9600
C28 H28B 0.9600
C28 H28C 0.9600
C61 H61A 0.9600
C61 H61B 0.9600
C61 H61C 0.9600
C21 H21A 0.9600
C21 H21B 0.9600
C21 H21C 0.9600
C53 H53A 0.9600
C53 H53B 0.9600
C53 H53C 0.9600
C57 H57A 0.9600
C57 H57B 0.9600
C57 H57C 0.9600
C24 H24A 0.9600
C24 H24B 0.9600
C24 H24C 0.9600
C32 H32A 0.9600
C32 H32B 0.9600
C32 H32C 0.9600
C56 H56A 0.9600
C56 H56B 0.9600
C56 H56C 0.9600
C64 H64A 0.9600
C64 H64B 0.9600
C64 H64C 0.9600
C59 H59A 0.9600
C59 H59B 0.9600
C59 H59C 0.9600
